data_4508966
loop_
_publ_author_name
'Stanton, Mary K.'
'Tufekcic, Sunita'
'Morgan, Carrie'
'Bak, Annette'

_publ_section_title
;
 Drug Substance and Former Structure Property Relationships in 15 Diverse
 Pharmaceutical Co-Crystals
;
_journal_issue 3
_journal_name_full 'Crystal Growth &amp; Design'
_journal_page_first 1344
_journal_paper_doi 10.1021/cg8005019
_journal_volume 9
_journal_year 2009
_chemical_formula_sum 'C27 H23 F3 N4 O4 S'
_chemical_formula_weight 556.55
_chemical_name_systematic
; 
 ? 
;
_space_group_IT_number 15
_symmetry_cell_setting monoclinic
_symmetry_space_group_name_Hall '-C 2yc'
_symmetry_space_group_name_H-M 'C 1 2/c 1'
_atom_sites_solution_hydrogens geom
_atom_sites_solution_primary direct
_atom_sites_solution_secondary difmap
_audit_creation_method SHELXL-97
_cell_angle_alpha 90.00
_cell_angle_beta 93.544(3)
_cell_angle_gamma 90.00
_cell_formula_units_Z 8
_cell_length_a 44.787(6)
_cell_length_b 4.7726(6)
_cell_length_c 24.110(3)
_cell_measurement_reflns_used 731
_cell_measurement_temperature 193(2)
_cell_measurement_theta_max 23.35
_cell_measurement_theta_min 3.39
_cell_volume 5143.7(11)
_computing_cell_refinement 'SMART (BRUKER, V5.625, 2001)'
_computing_data_collection 'ASTRO (BRUKER, V5.007, 1997)'
_computing_data_reduction 'SAINT (BRUKER, V6.22, 2001)'
_computing_molecular_graphics 'SHELXTL (BRUKER, 2000, V6.1)'
_computing_publication_material 'XCIF (Sheldrick and BRUKER, 1997, V5.1)'
_computing_structure_refinement 'SHELXL-97 (Sheldrick, 1997)'
_computing_structure_solution 'SHELXS-97 (Sheldrick, 1990)'
_diffrn_ambient_temperature 193(2)
_diffrn_detector_area_resol_mean 836.6
_diffrn_measured_fraction_theta_full 0.999
_diffrn_measured_fraction_theta_max 0.999
_diffrn_measurement_device_type 'Bruker CCD'
_diffrn_measurement_method '\w, 0.3 deg'
_diffrn_radiation_monochromator graphite
_diffrn_radiation_source 'normal-focus sealed tube'
_diffrn_radiation_type MoK\a
_diffrn_radiation_wavelength 0.71073
_diffrn_reflns_av_R_equivalents 0.0412
_diffrn_reflns_av_sigmaI/netI 0.0466
_diffrn_reflns_limit_h_max 44
_diffrn_reflns_limit_h_min -48
_diffrn_reflns_limit_k_max 5
_diffrn_reflns_limit_k_min -4
_diffrn_reflns_limit_l_max 25
_diffrn_reflns_limit_l_min -25
_diffrn_reflns_number 10910
_diffrn_reflns_theta_full 22.50
_diffrn_reflns_theta_max 22.50
_diffrn_reflns_theta_min 0.91
_diffrn_standards_decay_% <1
_diffrn_standards_interval_count 0
_diffrn_standards_number 0
_exptl_absorpt_coefficient_mu 0.190
_exptl_absorpt_correction_type none
_exptl_crystal_colour Colorless
_exptl_crystal_density_diffrn 1.437
_exptl_crystal_density_method 'not measured'
_exptl_crystal_description nnedle
_exptl_crystal_F_000 2304
_exptl_crystal_size_max 0.08
_exptl_crystal_size_mid 0.04
_exptl_crystal_size_min 0.02
_refine_diff_density_max 0.350
_refine_diff_density_min -0.239
_refine_diff_density_rms 0.049
_refine_ls_extinction_method constr
_refine_ls_goodness_of_fit_ref 1.012
_refine_ls_hydrogen_treatment mixed
_refine_ls_matrix_type full
_refine_ls_number_parameters 355
_refine_ls_number_reflns 3359
_refine_ls_number_restraints 0
_refine_ls_restrained_S_all 1.012
_refine_ls_R_factor_all 0.0795
_refine_ls_R_factor_gt 0.0524
_refine_ls_shift/su_max 0.019
_refine_ls_shift/su_mean 0.003
_refine_ls_structure_factor_coef Fsqd
_refine_ls_weighting_details 'calc w=1/[\s^2^(Fo^2^)+(0.0621P)^2^+6.9693P] where P=(Fo^2^+2Fc^2^)/3'
_refine_ls_weighting_scheme calc
_refine_ls_wR_factor_gt 0.1173
_refine_ls_wR_factor_ref 0.1350
_reflns_number_gt 2471
_reflns_number_total 3359
_reflns_threshold_expression >2sigma(I)
_cod_data_source_file cg8005019sup7.cif
_cod_data_source_block camg106t
_cod_depositor_comments
;
The following automatic conversions were performed:

'_symmetry_cell_setting' value 'Monoclinic' changed to 'monoclinic'
according to /home/saulius/struct/CIF-dictionaries/cif_core.dic
dictionary named 'cif_core.dic' version 2.4.2 from 2011-04-26.

Automatic conversion script
Id: cif_fix_values 1891 2012-01-12 08:04:46Z andrius 
;
_cod_original_sg_symbol_H-M C2/c
_cod_database_code 4508966

loop_
_symmetry_equiv_pos_as_xyz
'x, y, z'
'-x, y, -z+1/2'
'x+1/2, y+1/2, z'
'-x+1/2, y+1/2, -z+1/2'
'-x, -y, -z'
'x, -y, z-1/2'
'-x+1/2, -y+1/2, -z'
'x+1/2, -y+1/2, z-1/2'

loop_
_atom_site_label
_atom_site_type_symbol
_atom_site_fract_x
_atom_site_fract_y
_atom_site_fract_z
_atom_site_U_iso_or_equiv
_atom_site_adp_type
_atom_site_occupancy
_atom_site_symmetry_multiplicity
_atom_site_calc_flag
_atom_site_refinement_flags
S1 S 0.22005(2) 1.04313(19) 0.21305(4) 0.0365(3) Uani 1 1 d .
F1 F -0.00420(9) 0.2051(8) -0.17472(14) 0.1265(15) Uani 1 1 d .
F2 F 0.01489(9) 0.5713(13) -0.20225(13) 0.176(2) Uani 1 1 d .
F3 F -0.02597(8) 0.5819(7) -0.16600(13) 0.1110(12) Uani 1 1 d .
O1 O 0.13835(5) 0.4825(5) 0.11881(10) 0.0432(7) Uani 1 1 d .
O2 O 0.25565(6) 1.4228(6) 0.16610(10) 0.0463(7) Uani 1 1 d .
N1 N 0.18414(6) 0.9103(6) 0.12738(11) 0.0334(7) Uani 1 1 d .
N2 N 0.21873(6) 1.2524(6) 0.10752(12) 0.0361(8) Uani 1 1 d .
H2 H 0.2103 1.2626 0.0736 0.043 Uiso 1 1 calc R
N3 N 0.10215(7) 0.8045(7) 0.13941(13) 0.0469(9) Uani 1 1 d .
N4 N 0.05966(8) 0.8677(8) 0.07518(14) 0.0542(10) Uani 1 1 d .
C1 C 0.20643(8) 1.0698(8) 0.14398(14) 0.0340(9) Uani 1 1 d .
C2 C 0.19252(8) 0.7936(8) 0.22203(14) 0.0355(9) Uani 1 1 d .
C3 C 0.18628(8) 0.6484(8) 0.27021(15) 0.0394(10) Uani 1 1 d .
H3A H 0.1973 0.6840 0.3044 0.047 Uiso 1 1 calc R
C4 C 0.16360(8) 0.4516(8) 0.26697(16) 0.0441(10) Uani 1 1 d .
H4 H 0.1590 0.3508 0.2993 0.053 Uiso 1 1 calc R
C5 C 0.14727(8) 0.3988(8) 0.21678(16) 0.0435(10) Uani 1 1 d .
H5 H 0.1320 0.2604 0.2150 0.052 Uiso 1 1 calc R
C6 C 0.15327(8) 0.5463(8) 0.17029(15) 0.0370(9) Uani 1 1 d .
C7 C 0.17578(8) 0.7467(7) 0.17187(14) 0.0322(9) Uani 1 1 d .
C8 C 0.11203(8) 0.6120(8) 0.10565(15) 0.0367(9) Uani 1 1 d .
C9 C 0.09705(8) 0.5359(8) 0.05592(15) 0.0419(10) Uani 1 1 d .
H9 H 0.1049 0.3978 0.0325 0.050 Uiso 1 1 calc R
C10 C 0.07055(8) 0.6676(8) 0.04201(15) 0.0409(10) Uani 1 1 d .
C11 C 0.07617(10) 0.9204(10) 0.12126(18) 0.0599(12) Uani 1 1 d .
H11 H 0.0686 1.0597 0.1447 0.072 Uiso 1 1 calc R
C12 C 0.05230(9) 0.6086(8) -0.01000(15) 0.0424(10) Uani 1 1 d .
C13 C 0.05994(11) 0.4139(12) -0.0474(2) 0.0860(18) Uani 1 1 d .
H13 H 0.0777 0.3083 -0.0402 0.103 Uiso 1 1 calc R
C14 C 0.04263(12) 0.3645(13) -0.0956(2) 0.096(2) Uani 1 1 d .
H14 H 0.0486 0.2251 -0.1207 0.115 Uiso 1 1 calc R
C15 C 0.01750(9) 0.5097(9) -0.10758(16) 0.0502(11) Uani 1 1 d .
C16 C 0.00896(12) 0.6992(13) -0.0710(2) 0.095(2) Uani 1 1 d .
H16 H -0.0090 0.8019 -0.0783 0.114 Uiso 1 1 calc R
C17 C 0.02635(12) 0.7457(14) -0.0225(2) 0.100(2) Uani 1 1 d .
H17 H 0.0198 0.8798 0.0032 0.120 Uiso 1 1 calc R
C18 C 0.00019(12) 0.4658(13) -0.16169(19) 0.0718(14) Uani 1 1 d .
C19 C 0.24314(8) 1.4199(8) 0.12006(15) 0.0371(9) Uani 1 1 d .
C20 C 0.25299(8) 1.5931(8) 0.07215(15) 0.0429(10) Uani 1 1 d .
H20A H 0.2361 1.7121 0.0578 0.052 Uiso 1 1 calc R
H20B H 0.2584 1.4667 0.0418 0.052 Uiso 1 1 calc R
C21 C 0.27953(9) 1.7778(9) 0.08887(17) 0.0516(11) Uani 1 1 d .
H21A H 0.2748 1.8943 0.1206 0.077 Uiso 1 1 calc R
H21B H 0.2841 1.8983 0.0576 0.077 Uiso 1 1 calc R
H21C H 0.2969 1.6602 0.0992 0.077 Uiso 1 1 calc R
O3 O 0.15340(6) -0.0481(6) 1.02394(11) 0.0559(8) Uani 1 1 d .
H3 H 0.1635 -0.0584 1.0544 0.084 Uiso 1 1 calc R
O4 O 0.19016(7) 0.2375(7) 1.00290(11) 0.0654(9) Uani 1 1 d .
C22 C 0.16677(9) 0.1194(9) 0.99031(16) 0.0449(10) Uani 1 1 d .
C23 C 0.15162(9) 0.1541(10) 0.93497(16) 0.0543(11) Uani 1 1 d .
H23 H 0.1591 0.2961 0.9120 0.065 Uiso 1 1 calc R
C24 C 0.12856(9) 0.0074(10) 0.91391(16) 0.0517(11) Uani 1 1 d .
H24 H 0.1200 -0.1283 0.9371 0.062 Uiso 1 1 calc R
C25 C 0.11547(10) 0.0401(10) 0.85793(17) 0.0595(12) Uani 1 1 d .
H25 H 0.1240 0.1775 0.8352 0.071 Uiso 1 1 calc R
C26 C 0.09280(10) -0.1049(12) 0.83610(18) 0.0719(15) Uani 1 1 d .
H26 H 0.0845 -0.2427 0.8590 0.086 Uiso 1 1 calc R
C27 C 0.07889(11) -0.0736(14) 0.77862(19) 0.096(2) Uani 1 1 d .
H27A H 0.0891 0.0760 0.7594 0.144 Uiso 1 1 calc R
H27B H 0.0577 -0.0260 0.7804 0.144 Uiso 1 1 calc R
H27C H 0.0808 -0.2501 0.7584 0.144 Uiso 1 1 calc R

loop_
_atom_site_aniso_label
_atom_site_aniso_U_11
_atom_site_aniso_U_22
_atom_site_aniso_U_33
_atom_site_aniso_U_23
_atom_site_aniso_U_13
_atom_site_aniso_U_12
S1 0.0357(6) 0.0387(6) 0.0343(5) 0.0005(4) -0.0035(4) -0.0011(4)
F1 0.158(4) 0.102(3) 0.109(3) -0.048(2) -0.079(2) 0.026(2)
F2 0.136(3) 0.345(7) 0.0426(18) 0.025(3) -0.021(2) -0.091(4)
F3 0.101(3) 0.131(3) 0.093(2) -0.037(2) -0.060(2) 0.038(2)
O1 0.0316(15) 0.0492(17) 0.0481(15) -0.0088(13) -0.0029(13) 0.0017(13)
O2 0.0503(17) 0.0517(18) 0.0356(15) -0.0023(13) -0.0076(14) -0.0064(14)
N1 0.0299(17) 0.0357(18) 0.0344(16) -0.0020(15) 0.0000(14) 0.0035(15)
N2 0.0345(18) 0.0415(19) 0.0320(16) 0.0019(15) -0.0019(14) -0.0006(15)
N3 0.038(2) 0.054(2) 0.048(2) -0.0069(17) -0.0046(17) 0.0069(17)
N4 0.049(2) 0.067(3) 0.044(2) -0.0128(18) -0.0112(18) 0.0135(19)
C1 0.033(2) 0.035(2) 0.035(2) 0.0005(18) 0.0018(17) 0.0042(18)
C2 0.032(2) 0.038(2) 0.036(2) -0.0015(18) 0.0015(18) 0.0051(17)
C3 0.034(2) 0.047(3) 0.036(2) 0.0001(18) -0.0025(18) 0.0046(19)
C4 0.035(2) 0.051(3) 0.046(2) 0.010(2) 0.006(2) 0.001(2)
C5 0.032(2) 0.042(2) 0.057(3) 0.001(2) 0.005(2) -0.0006(18)
C6 0.028(2) 0.042(2) 0.040(2) -0.0054(19) -0.0016(18) 0.0007(19)
C7 0.027(2) 0.033(2) 0.036(2) -0.0003(17) 0.0035(17) 0.0060(17)
C8 0.027(2) 0.041(2) 0.041(2) 0.0045(19) 0.0018(19) -0.0051(18)
C9 0.036(2) 0.050(3) 0.040(2) -0.0048(19) 0.0023(19) -0.002(2)
C10 0.035(2) 0.046(3) 0.041(2) -0.0016(19) -0.0008(19) -0.0051(19)
C11 0.059(3) 0.066(3) 0.053(3) -0.020(2) -0.006(2) 0.020(2)
C12 0.039(2) 0.047(3) 0.042(2) 0.0021(19) 0.0033(19) -0.0039(19)
C13 0.066(3) 0.112(5) 0.075(3) -0.046(3) -0.032(3) 0.041(3)
C14 0.083(4) 0.128(5) 0.072(3) -0.058(3) -0.030(3) 0.042(4)
C15 0.048(3) 0.063(3) 0.038(2) -0.004(2) -0.005(2) -0.005(2)
C16 0.074(4) 0.134(5) 0.072(3) -0.041(4) -0.033(3) 0.046(4)
C17 0.078(4) 0.148(6) 0.071(3) -0.056(4) -0.037(3) 0.058(4)
C18 0.075(4) 0.093(4) 0.046(3) -0.006(3) -0.015(3) 0.001(3)
C19 0.039(2) 0.034(2) 0.039(2) -0.0042(18) 0.006(2) 0.0044(19)
C20 0.045(2) 0.045(2) 0.039(2) -0.0038(19) 0.0029(19) -0.0009(19)
C21 0.050(3) 0.052(3) 0.053(2) 0.002(2) 0.005(2) -0.009(2)
O3 0.0476(18) 0.074(2) 0.0451(16) 0.0083(16) -0.0022(14) -0.0183(16)
O4 0.058(2) 0.096(3) 0.0413(16) 0.0108(16) -0.0041(15) -0.0309(19)
C22 0.037(2) 0.058(3) 0.040(2) 0.002(2) 0.003(2) -0.001(2)
C23 0.049(3) 0.073(3) 0.041(2) 0.006(2) 0.000(2) -0.001(2)
C24 0.040(2) 0.075(3) 0.041(2) -0.002(2) 0.005(2) 0.001(2)
C25 0.044(3) 0.090(4) 0.044(2) -0.002(2) 0.005(2) 0.006(3)
C26 0.047(3) 0.119(4) 0.049(3) -0.013(3) 0.001(2) 0.001(3)
C27 0.060(3) 0.173(6) 0.055(3) -0.029(4) -0.006(3) 0.011(4)

loop_
_atom_type_symbol
_atom_type_description
_atom_type_scat_dispersion_real
_atom_type_scat_dispersion_imag
_atom_type_scat_source
C C 0.0033 0.0016 'International Tables Vol C Tables 4.2.6.8 and 6.1.1.4'
H H 0.0000 0.0000 'International Tables Vol C Tables 4.2.6.8 and 6.1.1.4'
N N 0.0061 0.0033 'International Tables Vol C Tables 4.2.6.8 and 6.1.1.4'
O O 0.0106 0.0060 'International Tables Vol C Tables 4.2.6.8 and 6.1.1.4'
F F 0.0171 0.0103 'International Tables Vol C Tables 4.2.6.8 and 6.1.1.4'
S S 0.1246 0.1234 'International Tables Vol C Tables 4.2.6.8 and 6.1.1.4'

loop_
_geom_angle_atom_site_label_1
_geom_angle_atom_site_label_2
_geom_angle_atom_site_label_3
_geom_angle
C2 S1 C1 87.70(17)
C8 O1 C6 117.9(3)
C1 N1 C7 109.2(3)
C19 N2 C1 124.9(3)
C19 N2 H2 117.5
C1 N2 H2 117.5
C8 N3 C11 113.8(3)
C11 N4 C10 115.3(3)
N1 C1 N2 120.3(3)
N1 C1 S1 118.0(3)
N2 C1 S1 121.7(3)
C3 C2 C7 121.0(3)
C3 C2 S1 128.6(3)
C7 C2 S1 110.4(3)
C4 C3 C2 118.3(4)
C4 C3 H3A 120.8
C2 C3 H3A 120.8
C3 C4 C5 121.0(4)
C3 C4 H4 119.5
C5 C4 H4 119.5
C6 C5 C4 119.9(4)
C6 C5 H5 120.0
C4 C5 H5 120.0
C5 C6 C7 120.8(4)
C5 C6 O1 120.4(3)
C7 C6 O1 118.6(3)
C6 C7 N1 126.3(3)
C6 C7 C2 118.9(3)
N1 C7 C2 114.8(3)
N3 C8 O1 119.6(3)
N3 C8 C9 123.5(4)
O1 C8 C9 116.9(3)
C10 C9 C8 117.3(4)
C10 C9 H9 121.3
C8 C9 H9 121.3
N4 C10 C9 121.2(3)
N4 C10 C12 115.7(3)
C9 C10 C12 123.1(4)
N4 C11 N3 128.8(4)
N4 C11 H11 115.6
N3 C11 H11 115.6
C17 C12 C13 115.7(4)
C17 C12 C10 121.2(4)
C13 C12 C10 123.1(4)
C12 C13 C14 121.8(4)
C12 C13 H13 119.1
C14 C13 H13 119.1
C15 C14 C13 121.1(5)
C15 C14 H14 119.5
C13 C14 H14 119.5
C16 C15 C14 118.6(4)
C16 C15 C18 121.2(4)
C14 C15 C18 120.1(4)
C15 C16 C17 119.9(5)
C15 C16 H16 120.1
C17 C16 H16 120.1
C12 C17 C16 122.8(5)
C12 C17 H17 118.6
C16 C17 H17 118.6
F3 C18 F1 105.6(5)
F3 C18 F2 105.6(5)
F1 C18 F2 105.3(5)
F3 C18 C15 115.4(4)
F1 C18 C15 114.2(5)
F2 C18 C15 109.9(4)
O2 C19 N2 121.7(3)
O2 C19 C20 123.6(3)
N2 C19 C20 114.7(3)
C19 C20 C21 112.2(3)
C19 C20 H20A 109.2
C21 C20 H20A 109.2
C19 C20 H20B 109.2
C21 C20 H20B 109.2
H20A C20 H20B 107.9
C20 C21 H21A 109.5
C20 C21 H21B 109.5
H21A C21 H21B 109.5
C20 C21 H21C 109.5
H21A C21 H21C 109.5
H21B C21 H21C 109.5
C22 O3 H3 109.5
O4 C22 O3 123.4(4)
O4 C22 C23 121.3(4)
O3 C22 C23 115.3(4)
C24 C23 C22 126.5(4)
C24 C23 H23 116.7
C22 C23 H23 116.7
C23 C24 C25 124.3(4)
C23 C24 H24 117.9
C25 C24 H24 117.9
C26 C25 C24 125.2(5)
C26 C25 H25 117.4
C24 C25 H25 117.4
C25 C26 C27 126.0(5)
C25 C26 H26 117.0
C27 C26 H26 117.0
C26 C27 H27A 109.5
C26 C27 H27B 109.5
H27A C27 H27B 109.5
C26 C27 H27C 109.5
H27A C27 H27C 109.5
H27B C27 H27C 109.5

loop_
_geom_bond_atom_site_label_1
_geom_bond_atom_site_label_2
_geom_bond_distance
S1 C2 1.737(4)
S1 C1 1.743(4)
F1 C18 1.295(6)
F2 C18 1.312(6)
F3 C18 1.294(6)
O1 C8 1.351(4)
O1 C6 1.406(4)
O2 C19 1.212(4)
N1 C1 1.299(4)
N1 C7 1.397(4)
N2 C19 1.373(5)
N2 C1 1.377(4)
N2 H2 0.8800
N3 C8 1.322(5)
N3 C11 1.337(5)
N4 C11 1.320(5)
N4 C10 1.356(5)
C2 C3 1.396(5)
C2 C7 1.401(5)
C3 C4 1.382(5)
C3 H3A 0.9500
C4 C5 1.398(5)
C4 H4 0.9500
C5 C6 1.364(5)
C5 H5 0.9500
C6 C7 1.388(5)
C8 C9 1.386(5)
C9 C10 1.366(5)
C9 H9 0.9500
C10 C12 1.481(5)
C11 H11 0.9500
C12 C17 1.352(6)
C12 C13 1.353(6)
C13 C14 1.376(6)
C13 H13 0.9500
C14 C15 1.338(6)
C14 H14 0.9500
C15 C16 1.335(6)
C15 C18 1.491(6)
C16 C17 1.383(6)
C16 H16 0.9500
C17 H17 0.9500
C19 C20 1.508(5)
C20 C21 1.514(5)
C20 H20A 0.9900
C20 H20B 0.9900
C21 H21A 0.9800
C21 H21B 0.9800
C21 H21C 0.9800
O3 C22 1.310(5)
O3 H3 0.8400
O4 C22 1.211(5)
C22 C23 1.468(6)
C23 C24 1.323(6)
C23 H23 0.9500
C24 C25 1.446(6)
C24 H24 0.9500
C25 C26 1.312(6)
C25 H25 0.9500
C26 C27 1.491(6)
C26 H26 0.9500
C27 H27A 0.9800
C27 H27B 0.9800
C27 H27C 0.9800

loop_
_geom_hbond_atom_site_label_D
_geom_hbond_atom_site_label_H
_geom_hbond_atom_site_label_A
_geom_hbond_distance_DH
_geom_hbond_distance_HA
_geom_hbond_distance_DA
_geom_hbond_angle_DHA
_geom_hbond_site_symmetry_A
N2 H2 O4 0.88 1.88 2.758(4) 172.5 1_564
O3 H3 N1 0.84 1.94 2.780(4) 175.6 1_546

loop_
_geom_torsion_atom_site_label_1
_geom_torsion_atom_site_label_2
_geom_torsion_atom_site_label_3
_geom_torsion_atom_site_label_4
_geom_torsion
C7 N1 C1 N2 -179.8(3)
C7 N1 C1 S1 0.5(4)
C19 N2 C1 N1 -176.7(3)
C19 N2 C1 S1 3.0(5)
C2 S1 C1 N1 -1.1(3)
C2 S1 C1 N2 179.2(3)
C1 S1 C2 C3 -179.0(4)
C1 S1 C2 C7 1.3(3)
C7 C2 C3 C4 1.6(5)
S1 C2 C3 C4 -178.1(3)
C2 C3 C4 C5 0.0(6)
C3 C4 C5 C6 -1.2(6)
C4 C5 C6 C7 0.9(6)
C4 C5 C6 O1 175.9(3)
C8 O1 C6 C5 88.4(4)
C8 O1 C6 C7 -96.6(4)
C5 C6 C7 N1 179.8(3)
O1 C6 C7 N1 4.8(5)
C5 C6 C7 C2 0.6(5)
O1 C6 C7 C2 -174.4(3)
C1 N1 C7 C6 -178.6(3)
C1 N1 C7 C2 0.6(4)
C3 C2 C7 C6 -1.9(5)
S1 C2 C7 C6 177.9(3)
C3 C2 C7 N1 178.8(3)
S1 C2 C7 N1 -1.4(4)
C11 N3 C8 O1 178.9(3)
C11 N3 C8 C9 0.1(6)
C6 O1 C8 N3 4.1(5)
C6 O1 C8 C9 -177.0(3)
N3 C8 C9 C10 -0.6(6)
O1 C8 C9 C10 -179.4(3)
C11 N4 C10 C9 -0.9(6)
C11 N4 C10 C12 -179.5(4)
C8 C9 C10 N4 1.0(6)
C8 C9 C10 C12 179.6(3)
C10 N4 C11 N3 0.4(7)
C8 N3 C11 N4 0.0(7)
N4 C10 C12 C17 -0.7(6)
C9 C10 C12 C17 -179.3(5)
N4 C10 C12 C13 -179.5(4)
C9 C10 C12 C13 1.8(7)
C17 C12 C13 C14 1.5(8)
C10 C12 C13 C14 -179.6(5)
C12 C13 C14 C15 0.5(10)
C13 C14 C15 C16 -1.9(9)
C13 C14 C15 C18 176.0(5)
C14 C15 C16 C17 1.3(9)
C18 C15 C16 C17 -176.5(6)
C13 C12 C17 C16 -2.1(9)
C10 C12 C17 C16 179.0(5)
C15 C16 C17 C12 0.7(11)
C16 C15 C18 F3 -12.5(8)
C14 C15 C18 F3 169.7(5)
C16 C15 C18 F1 -135.1(6)
C14 C15 C18 F1 47.0(7)
C16 C15 C18 F2 106.8(6)
C14 C15 C18 F2 -71.0(7)
C1 N2 C19 O2 -1.6(6)
C1 N2 C19 C20 177.7(3)
O2 C19 C20 C21 -2.1(5)
N2 C19 C20 C21 178.7(3)
O4 C22 C23 C24 169.7(4)
O3 C22 C23 C24 -9.6(6)
C22 C23 C24 C25 -176.5(4)
C23 C24 C25 C26 179.3(5)
C24 C25 C26 C27 179.7(4)
